data_2008756
loop_
_publ_author_name
'Linden, Anthony'
'Todorova, Tonya R.'
'Heimgartner, Heinz'

_publ_section_title
;
 2,3,4,5,6,7-Hexahydro-9,10-dimethoxy-1,2-benzothiazonin-3-one
 1,1-dioxide
;
_journal_issue 8
_journal_name_full 'Acta Crystallographica Section C'
_journal_page_first 1375
_journal_page_last 1377
_journal_paper_doi 10.1107/S0108270199007489
_journal_volume 55
_journal_year 1999
_chemical_formula_moiety 'C13 H17 N O5 S'
_chemical_formula_sum 'C13 H17 N O5 S'
_chemical_formula_weight 299.34
_chemical_melting_point 465.5(10)
_chemical_name_systematic
;
2,3,4,5,6,7-hexahydro-9,10-dimethoxy-1,2-benzothiazonin-3-one 1,1-dioxide
;
_space_group_IT_number 61
_symmetry_cell_setting orthorhombic
_symmetry_space_group_name_Hall '-P 2ac 2ab'
_symmetry_space_group_name_H-M 'P b c a'
_cell_angle_alpha 90.00
_cell_angle_beta 90.00
_cell_angle_gamma 90.00
_cell_formula_units_Z 8
_cell_length_a 9.165(3)
_cell_length_b 36.319(3)
_cell_length_c 8.353(4)
_cell_measurement_reflns_used 24
_cell_measurement_temperature 213.0(10)
_cell_measurement_theta_max 20.0
_cell_measurement_theta_min 18.0
_cell_volume 2780.4(16)
_computing_cell_refinement 'MSC/AFC Diffractometer Control Software'
_computing_data_collection
;
MSC/AFC Diffractometer Control Software (Molecular
Structure Corporation, 1991)
;
_computing_data_reduction 'TEXSAN (Molecular Structure Corporation, 1997)'
_computing_molecular_graphics 'ORTEPII (Johnson, 1976)'
_computing_publication_material SHELXL97
_computing_structure_refinement 'SHELXL97 (Sheldrick, 1997b)'
_computing_structure_solution 'SHELXS97 (Sheldrick, 1997a)'
_diffrn_ambient_temperature 213.0(10)
_diffrn_measured_fraction_theta_full 0.999
_diffrn_measured_fraction_theta_max 0.999
_diffrn_measurement_device_type 'Rigaku AFC-5R'
_diffrn_measurement_method \w
_diffrn_radiation_monochromator graphite
_diffrn_radiation_source 'Rigaku rotating anode generator'
_diffrn_radiation_type MoK\a
_diffrn_radiation_wavelength 0.71069
_diffrn_reflns_av_R_equivalents 0.020
_diffrn_reflns_av_sigmaI/netI 0.0477
_diffrn_reflns_limit_h_max 11
_diffrn_reflns_limit_h_min 0
_diffrn_reflns_limit_k_max 47
_diffrn_reflns_limit_k_min -1
_diffrn_reflns_limit_l_max 10
_diffrn_reflns_limit_l_min -1
_diffrn_reflns_number 4242
_diffrn_reflns_theta_full 27.5
_diffrn_reflns_theta_max 27.5
_diffrn_reflns_theta_min 2.5
_diffrn_standards_decay_% 0
_diffrn_standards_interval_count 150
_diffrn_standards_number 3
_exptl_absorpt_coefficient_mu 0.251
_exptl_absorpt_correction_type none
_exptl_crystal_colour colourless
_exptl_crystal_density_diffrn 1.430
_exptl_crystal_density_method 'not measured'
_exptl_crystal_description tablet
_exptl_crystal_F_000 1264
_exptl_crystal_size_max 0.45
_exptl_crystal_size_mid 0.38
_exptl_crystal_size_min 0.13
_refine_diff_density_max 0.43
_refine_diff_density_min -0.37
_refine_ls_extinction_method none
_refine_ls_goodness_of_fit_ref 1.040
_refine_ls_hydrogen_treatment mixed
_refine_ls_matrix_type full
_refine_ls_number_parameters 187
_refine_ls_number_reflns 3174
_refine_ls_number_restraints 0
_refine_ls_restrained_S_all 1.040
_refine_ls_R_factor_all 0.071
_refine_ls_R_factor_gt 0.042
_refine_ls_shift/su_max 0.001
_refine_ls_shift/su_mean 0.000
_refine_ls_structure_factor_coef Fsqd
_refine_ls_weighting_details 'w = 1/[\s^2^(Fo^2^)+(0.048P)^2^+0.866P] where P = (Fo^2^+2Fc^2^)/3'
_refine_ls_weighting_scheme calc
_refine_ls_wR_factor_ref 0.115
_reflns_number_gt 2338
_reflns_number_total 3174
_reflns_threshold_expression I>2\s(I)
_cod_data_source_file bm1336.cif
_cod_data_source_block IIa
_cod_depositor_comments
;
The following automatic conversions were performed:

'_chemical_melting_point' value '464.5-466.5' was changed to
'465.5(10)' - the average value was taken and precision was
estimated.

Automatic conversion script
Id: cif_fix_values 1646 2011-03-28 12:23:43Z adriana 

The following automatic conversions were performed:

'_chemical_melting_point' value '464.5-466.5' was changed to
'465.5(10)' - the average value was taken and precision was
estimated.

Automatic conversion script
Id: cif_fix_values 1715 2011-07-08 13:25:40Z adriana 
;
_cod_original_cell_volume 2780.3(15)
_cod_database_code 2008756
_cod_database_fobs_code 2008756

loop_
_symmetry_equiv_pos_as_xyz
'x, y, z'
'x+1/2, -y+1/2, -z'
'-x, y+1/2, -z+1/2'
'-x+1/2, -y, z+1/2'
'-x, -y, -z'
'-x-1/2, y-1/2, z'
'x, -y-1/2, z-1/2'
'x-1/2, y, -z-1/2'

loop_
_atom_site_label
_atom_site_fract_x
_atom_site_fract_y
_atom_site_fract_z
_atom_site_U_iso_or_equiv
_atom_site_adp_type
_atom_site_calc_flag
_atom_site_refinement_flags
_atom_site_occupancy
_atom_site_disorder_assembly
_atom_site_disorder_group
_atom_site_type_symbol
S1 0.12082(5) 0.354858(13) 0.21053(6) 0.02232(14) Uani d . 1 . . S
O1 0.19521(17) 0.36874(4) 0.07285(17) 0.0309(4) Uani d . 1 . . O
O2 -0.03398(15) 0.34981(4) 0.2022(2) 0.0319(4) Uani d . 1 . . O
O3 -0.00492(16) 0.27688(4) 0.2983(2) 0.0328(4) Uani d . 1 . . O
O10 0.3070(2) 0.45371(4) 0.73191(19) 0.0437(5) Uani d . 1 . . O
O11 0.39034(19) 0.46651(4) 0.44565(18) 0.0361(4) Uani d . 1 . . O
N2 0.19290(19) 0.31435(4) 0.2522(2) 0.0231(4) Uani d . 1 . . N
H2 0.283(3) 0.3164(6) 0.265(3) 0.028(6) Uiso d . 1 . . H
C3 0.1192(2) 0.28546(5) 0.3321(3) 0.0247(4) Uani d . 1 . . C
C4 0.2080(2) 0.26806(6) 0.4626(3) 0.0298(5) Uani d . 1 . . C
H41 0.2977 0.2579 0.4165 0.036 Uiso calc R 1 . . H
H42 0.1526 0.2477 0.5097 0.036 Uiso calc R 1 . . H
C5 0.2482(2) 0.29562(6) 0.5950(3) 0.0293(5) Uani d . 1 . . C
H51 0.3081 0.2829 0.6748 0.035 Uiso calc R 1 . . H
H52 0.3082 0.3151 0.5478 0.035 Uiso calc R 1 . . H
C6 0.1190(3) 0.31348(6) 0.6808(3) 0.0305(5) Uani d . 1 . . C
H61 0.1556 0.3252 0.7785 0.037 Uiso calc R 1 . . H
H62 0.0518 0.2939 0.7137 0.037 Uiso calc R 1 . . H
C7 0.0312(2) 0.34236(6) 0.5858(3) 0.0276(5) Uani d . 1 . . C
H71 -0.0109 0.3306 0.4909 0.033 Uiso calc R 1 . . H
H72 -0.0496 0.3512 0.6525 0.033 Uiso calc R 1 . . H
C8 0.1224(2) 0.37516(5) 0.5331(3) 0.0245(4) Uani d . 1 . . C
C9 0.1698(2) 0.39914(6) 0.6544(3) 0.0292(5) Uani d . 1 . . C
H9 0.1416 0.3945 0.7607 0.035 Uiso calc R 1 . . H
C10 0.2569(3) 0.42932(6) 0.6219(3) 0.0297(5) Uani d . 1 . . C
C11 0.3011(2) 0.43656(5) 0.4630(3) 0.0267(4) Uani d . 1 . . C
C12 0.2555(2) 0.41359(5) 0.3422(2) 0.0237(4) Uani d . 1 . . C
H12 0.2837 0.4183 0.2360 0.028 Uiso calc R 1 . . H
C13 0.1665(2) 0.38296(5) 0.3769(2) 0.0217(4) Uani d . 1 . . C
C14 0.2719(4) 0.44693(8) 0.8962(3) 0.0573(9) Uani d . 1 . . C
H141 0.1667 0.4463 0.9090 0.086 Uiso calc R 1 . . H
H142 0.3122 0.4664 0.9622 0.086 Uiso calc R 1 . . H
H143 0.3129 0.4235 0.9288 0.086 Uiso calc R 1 . . H
C15 0.4398(3) 0.47491(7) 0.2880(3) 0.0392(6) Uani d . 1 . . C
H151 0.4864 0.4534 0.2420 0.059 Uiso calc R 1 . . H
H152 0.5093 0.4950 0.2926 0.059 Uiso calc R 1 . . H
H153 0.3573 0.4820 0.2222 0.059 Uiso calc R 1 . . H

loop_
_atom_site_aniso_label
_atom_site_aniso_U_11
_atom_site_aniso_U_22
_atom_site_aniso_U_33
_atom_site_aniso_U_12
_atom_site_aniso_U_13
_atom_site_aniso_U_23
S1 0.0225(3) 0.0211(2) 0.0233(3) -0.00441(18) -0.0034(2) 0.00134(19)
O1 0.0400(9) 0.0308(8) 0.0217(8) -0.0098(7) -0.0024(7) 0.0032(6)
O2 0.0221(7) 0.0307(8) 0.0427(10) -0.0035(6) -0.0075(7) 0.0053(7)
O3 0.0269(8) 0.0242(7) 0.0472(10) -0.0088(6) -0.0023(7) -0.0012(7)
O10 0.0810(14) 0.0287(8) 0.0215(8) -0.0185(9) 0.0013(9) -0.0034(7)
O11 0.0546(10) 0.0282(8) 0.0256(8) -0.0197(7) 0.0000(8) -0.0012(6)
N2 0.0190(9) 0.0221(8) 0.0283(9) -0.0028(7) 0.0005(7) 0.0002(7)
C3 0.0275(10) 0.0168(9) 0.0299(11) -0.0003(8) 0.0042(9) -0.0025(8)
C4 0.0326(11) 0.0228(10) 0.0340(12) 0.0014(8) 0.0035(10) 0.0046(9)
C5 0.0290(10) 0.0306(11) 0.0282(11) -0.0021(9) -0.0035(9) 0.0071(9)
C6 0.0393(12) 0.0267(10) 0.0254(10) -0.0076(9) 0.0056(10) 0.0042(8)
C7 0.0280(10) 0.0246(10) 0.0304(11) -0.0018(8) 0.0088(9) 0.0004(9)
C8 0.0265(10) 0.0192(9) 0.0280(10) 0.0002(8) 0.0033(9) 0.0008(8)
C9 0.0407(12) 0.0237(10) 0.0231(10) -0.0019(9) 0.0071(10) 0.0004(8)
C10 0.0434(12) 0.0215(10) 0.0241(11) -0.0040(9) -0.0001(10) -0.0024(8)
C11 0.0325(11) 0.0196(9) 0.0279(11) -0.0053(8) -0.0013(9) 0.0012(8)
C12 0.0287(10) 0.0220(10) 0.0204(10) -0.0022(8) 0.0004(8) 0.0027(8)
C13 0.0217(9) 0.0189(9) 0.0244(10) -0.0011(7) -0.0001(8) -0.0006(8)
C14 0.107(3) 0.0413(14) 0.0239(13) -0.0177(16) 0.0038(15) -0.0037(11)
C15 0.0528(15) 0.0348(12) 0.0301(12) -0.0194(11) 0.0070(12) -0.0015(10)

loop_
_atom_type_symbol
_atom_type_description
_atom_type_scat_dispersion_real
_atom_type_scat_dispersion_imag
_atom_type_scat_source
C C 0.0033 0.0016
; International Tables for Crystallography (1992).
Vol. C, Tables 4.2.6.8 and 6.1.1.4
;
H H 0.0000 0.0000
; International Tables for Crystallography (1992).
Vol. C, Tables 4.2.6.8 and 6.1.1.4
;
N N 0.0061 0.0033
; International Tables for Crystallography (1992).
Vol. C, Tables 4.2.6.8 and 6.1.1.4
;
O O 0.0106 0.0060
; International Tables for Crystallography (1992).
Vol. C, Tables 4.2.6.8 and 6.1.1.4
;
S S 0.1246 0.1234
; International Tables for Crystallography (1992).
Vol. C, Tables 4.2.6.8 and 6.1.1.4
;

loop_
_geom_angle_atom_site_label_1
_geom_angle_atom_site_label_2
_geom_angle_atom_site_label_3
_geom_angle
O1 S1 O2 118.60(10)
O1 S1 N2 107.06(9)
O2 S1 N2 107.01(9)
O1 S1 C13 108.36(9)
O2 S1 C13 110.21(10)
N2 S1 C13 104.66(9)
C10 O10 C14 117.45(18)
C11 O11 C15 117.26(16)
C3 N2 S1 124.70(14)
C3 N2 H2 118.7(16)
S1 N2 H2 109.9(16)
O3 C3 N2 121.92(19)
O3 C3 C4 124.75(19)
N2 C3 C4 113.31(17)
C3 C4 C5 112.25(17)
C3 C4 H41 109.2
C5 C4 H41 109.2
C3 C4 H42 109.2
C5 C4 H42 109.2
H41 C4 H42 107.9
C6 C5 C4 115.37(18)
C6 C5 H51 108.4
C4 C5 H51 108.4
C6 C5 H52 108.4
C4 C5 H52 108.4
H51 C5 H52 107.5
C5 C6 C7 116.87(17)
C5 C6 H61 108.1
C7 C6 H61 108.1
C5 C6 H62 108.1
C7 C6 H62 108.1
H61 C6 H62 107.3
C8 C7 C6 113.28(17)
C8 C7 H71 108.9
C6 C7 H71 108.9
C8 C7 H72 108.9
C6 C7 H72 108.9
H71 C7 H72 107.7
C13 C8 C9 117.32(18)
C13 C8 C7 126.12(18)
C9 C8 C7 116.53(19)
C10 C9 C8 121.9(2)
C10 C9 H9 119.1
C8 C9 H9 119.1
O10 C10 C9 125.5(2)
O10 C10 C11 114.72(18)
C9 C10 C11 119.82(19)
O11 C11 C12 125.90(19)
O11 C11 C10 114.75(18)
C12 C11 C10 119.35(18)
C11 C12 C13 120.24(19)
C11 C12 H12 119.9
C13 C12 H12 119.9
C8 C13 C12 121.37(18)
C8 C13 S1 123.19(15)
C12 C13 S1 115.41(15)
O10 C14 H141 109.5
O10 C14 H142 109.5
H141 C14 H142 109.5
O10 C14 H143 109.5
H141 C14 H143 109.5
H142 C14 H143 109.5
O11 C15 H151 109.5
O11 C15 H152 109.5
H151 C15 H152 109.5
O11 C15 H153 109.5
H151 C15 H153 109.5
H152 C15 H153 109.5

loop_
_geom_bond_atom_site_label_1
_geom_bond_atom_site_label_2
_geom_bond_site_symmetry_2
_geom_bond_distance
_geom_bond_publ_flag
S1 O1 . 1.4288(16) ?
S1 O2 . 1.4323(15) ?
S1 N2 . 1.6500(17) yes
S1 C13 . 1.775(2) yes
O3 C3 . 1.212(2) yes
O10 C10 . 1.356(3) ?
O10 C14 . 1.431(3) ?
O11 C11 . 1.369(2) ?
O11 C15 . 1.425(3) ?
N2 C3 . 1.415(3) yes
N2 H2 . 0.84(2) ?
C3 C4 . 1.500(3) ?
C4 C5 . 1.536(3) ?
C4 H41 . 0.98 ?
C4 H42 . 0.98 ?
C5 C6 . 1.528(3) ?
C5 H51 . 0.98 ?
C5 H52 . 0.98 ?
C6 C7 . 1.542(3) ?
C6 H61 . 0.98 ?
C6 H62 . 0.98 ?
C7 C8 . 1.520(3) ?
C7 H71 . 0.98 ?
C7 H72 . 0.98 ?
C8 C13 . 1.394(3) ?
C8 C9 . 1.405(3) ?
C9 C10 . 1.383(3) ?
C9 H9 . 0.94 ?
C10 C11 . 1.412(3) ?
C11 C12 . 1.374(3) ?
C12 C13 . 1.410(3) ?
C12 H12 . 0.94 ?
C14 H141 . 0.97 ?
C14 H142 . 0.97 ?
C14 H143 . 0.97 ?
C15 H151 . 0.97 ?
C15 H152 . 0.97 ?
C15 H153 . 0.97 ?

loop_
_geom_hbond_atom_site_label_D
_geom_hbond_atom_site_label_H
_geom_hbond_atom_site_label_A
_geom_hbond_site_symmetry_A
_geom_hbond_distance_DH
_geom_hbond_distance_HA
_geom_hbond_distance_DA
_geom_hbond_angle_DHA
_geom_hbond_publ_flag
N2 H2 O2 8_656 0.84(2) 2.09(2) 2.841(2) 150(2) yes
N2 H2 O3 8_656 0.84(2) 2.47(2) 3.114(2) 134(2) yes

loop_
_geom_torsion_atom_site_label_1
_geom_torsion_atom_site_label_2
_geom_torsion_atom_site_label_3
_geom_torsion_atom_site_label_4
_geom_torsion
_geom_torsion_publ_flag
O1 S1 N2 C3 -153.28(17) ?
O2 S1 N2 C3 -25.1(2) ?
C13 S1 N2 C3 91.83(18) yes
S1 N2 C3 O3 44.7(3) yes
S1 N2 C3 C4 -133.63(17) yes
O3 C3 C4 C5 -116.9(2) ?
N2 C3 C4 C5 61.3(2) yes
C3 C4 C5 C6 59.8(2) yes
C4 C5 C6 C7 -72.3(2) yes
C5 C6 C7 C8 -60.2(2) yes
C6 C7 C8 C13 108.5(2) yes
C6 C7 C8 C9 -69.6(2) ?
C13 C8 C9 C10 -0.1(3) ?
C7 C8 C9 C10 178.1(2) ?
C14 O10 C10 C9 2.6(4) ?
C14 O10 C10 C11 -177.1(2) ?
C8 C9 C10 O10 180.0(2) ?
C8 C9 C10 C11 -0.3(3) ?
C15 O11 C11 C12 0.5(3) ?
C15 O11 C11 C10 179.3(2) ?
O10 C10 C11 O11 1.5(3) ?
C9 C10 C11 O11 -178.2(2) ?
O10 C10 C11 C12 -179.6(2) ?
C9 C10 C11 C12 0.6(3) ?
O11 C11 C12 C13 178.20(19) ?
C10 C11 C12 C13 -0.5(3) ?
C9 C8 C13 C12 0.2(3) ?
C7 C8 C13 C12 -177.80(19) ?
C9 C8 C13 S1 178.17(15) yes
C7 C8 C13 S1 0.1(3) ?
C11 C12 C13 C8 0.1(3) ?
C11 C12 C13 S1 -178.00(16) ?
O1 S1 C13 C8 -174.27(17) ?
O2 S1 C13 C8 54.46(19) ?
N2 S1 C13 C8 -60.29(19) yes
O1 S1 C13 C12 3.79(18) ?
O2 S1 C13 C12 -127.49(16) ?
N2 S1 C13 C12 117.77(16) ?
H2 N2 C3 O3 -167(2) yes

loop_
_cod_related_entry_id
_cod_related_entry_database
_cod_related_entry_code
1 ChemSpider 21105760
